data_7155824
loop_
_publ_author_name
'Koeller, Sylvain'
'Lescure, Marie-Helene'
'Davies, Clotilde'
'Desvergne, Jean-Pierre'
'massip, St\'ephane'
'Bibal, Brigitte'

_publ_section_title
;
 Insight into the Deprotonation at the Half-Equivalence for
 (Thio)Amido-Benzimidazoles in the Presence of Anions
;
_journal_name_full 'Org. Biomol. Chem.'
_journal_paper_doi 10.1039/C7OB01704A
_journal_year 2017
_chemical_formula_sum 'C50 H69 N7 O2 S2'
_chemical_formula_weight 864.24
_chemical_name_systematic
; 
 ? 
;
_space_group_IT_number 33
_symmetry_cell_setting orthorhombic
_symmetry_Int_Tables_number 33
_symmetry_space_group_name_Hall 'P 2c -2n'
_symmetry_space_group_name_H-M 'P n a 21'
_atom_sites_solution_hydrogens geom
_atom_sites_solution_primary direct
_atom_sites_solution_secondary difmap
_audit_creation_method SHELXL-97
_audit_update_record
;
2017-04-26 deposited with the CCDC.
2017-08-14 downloaded from the CCDC.
;
_cell_angle_alpha 90.00
_cell_angle_beta 90.00
_cell_angle_gamma 90.00
_cell_formula_units_Z 4
_cell_length_a 21.9302(15)
_cell_length_b 8.3467(6)
_cell_length_c 26.7797(14)
_cell_measurement_reflns_used 6585
_cell_measurement_temperature 213(2)
_cell_measurement_theta_max 68.24
_cell_measurement_theta_min 6.57
_cell_volume 4901.9(5)
_computing_cell_refinement 'CrystalClear-SM Expert 2.1 (Rigaku, 2013)'
_computing_data_collection 'CrystalClear-SM Expert 2.1 (Rigaku, 2013)'
_computing_data_reduction 'CrystalClear-SM Expert 2.1 (Rigaku, 2013)'
_computing_structure_refinement 'SHELXL (Sheldrick, 2008)'
_computing_structure_solution 'SHELXS (Sheldrick, 2008)'
_diffrn_ambient_temperature 213(2)
_diffrn_measured_fraction_theta_full 0.979
_diffrn_measured_fraction_theta_max 0.979
_diffrn_measurement_device_type 'Rigaku RAXIS Rapid'
_diffrn_measurement_method \w-scans
_diffrn_radiation_monochromator confocal
_diffrn_radiation_source 'micro-focus rotating anode'
_diffrn_radiation_type CuK\a
_diffrn_radiation_wavelength 1.54187
_diffrn_reflns_av_R_equivalents 0.0666
_diffrn_reflns_av_sigmaI/netI 0.0547
_diffrn_reflns_limit_h_max 26
_diffrn_reflns_limit_h_min -20
_diffrn_reflns_limit_k_max 9
_diffrn_reflns_limit_k_min -9
_diffrn_reflns_limit_l_max 32
_diffrn_reflns_limit_l_min -32
_diffrn_reflns_number 47965
_diffrn_reflns_theta_full 68.24
_diffrn_reflns_theta_max 68.24
_diffrn_reflns_theta_min 6.57
_exptl_absorpt_coefficient_mu 1.330
_exptl_absorpt_correction_T_max 0.9487
_exptl_absorpt_correction_T_min 0.8785
_exptl_absorpt_correction_type multi-scan
_exptl_absorpt_process_details 'CrystalClear-SM Expert 2.1 (Rigaku, 2013)'
_exptl_crystal_colour yellow
_exptl_crystal_density_diffrn 1.171
_exptl_crystal_density_method 'not measured'
_exptl_crystal_description needle
_exptl_crystal_F_000 1864
_exptl_crystal_size_max 0.10
_exptl_crystal_size_mid 0.06
_exptl_crystal_size_min 0.04
_refine_diff_density_max 0.499
_refine_diff_density_min -0.239
_refine_diff_density_rms 0.086
_refine_ls_extinction_method none
_refine_ls_goodness_of_fit_ref 1.035
_refine_ls_hydrogen_treatment mixed
_refine_ls_matrix_type full
_refine_ls_number_parameters 560
_refine_ls_number_reflns 8679
_refine_ls_number_restraints 3
_refine_ls_restrained_S_all 1.056
_refine_ls_R_factor_all 0.0723
_refine_ls_R_factor_gt 0.0590
_refine_ls_shift/su_max 0.005
_refine_ls_shift/su_mean 0.001
_refine_ls_structure_factor_coef Fsqd
_refine_ls_weighting_details 'calc w=1/[\s^2^(Fo^2^)+(0.0712P)^2^+1.9410P] where P=(Fo^2^+2Fc^2^)/3'
_refine_ls_weighting_scheme calc
_refine_ls_wR_factor_gt 0.1399
_refine_ls_wR_factor_ref 0.1535
_reflns_number_gt 6585
_reflns_number_total 8679
_reflns_threshold_expression >2sigma(I)
_cod_data_source_file c7ob01704a2.cif
_cod_data_source_block 2sk90tba
_cod_original_sg_symbol_H-M Pna21
_cod_database_code 7155824

loop_
_symmetry_equiv_pos_as_xyz
'x, y, z'
'x+1/2, -y+1/2, z'
'-x, -y, z+1/2'
'-x+1/2, y+1/2, z+1/2'

loop_
_atom_site_label
_atom_site_type_symbol
_atom_site_fract_x
_atom_site_fract_y
_atom_site_fract_z
_atom_site_U_iso_or_equiv
_atom_site_adp_type
_atom_site_occupancy
_atom_site_symmetry_multiplicity
_atom_site_calc_flag
_atom_site_refinement_flags
C1 C 0.7311(3) 0.8085(7) 0.3547(2) 0.0528(15) Uani 1 1 d .
H1 H 0.7731 0.8224 0.3603 0.063 Uiso 1 1 calc R
C2 C 0.7107(3) 0.7554(8) 0.3095(2) 0.0567(16) Uani 1 1 d .
C3 C 0.6492(3) 0.7252(8) 0.3013(2) 0.0553(16) Uani 1 1 d .
C4 C 0.6059(3) 0.7561(8) 0.3391(2) 0.0522(16) Uani 1 1 d .
H4 H 0.5640 0.7398 0.3336 0.063 Uiso 1 1 calc R
C5 C 0.6274(2) 0.8112(7) 0.3843(2) 0.0395(13) Uani 1 1 d .
C6 C 0.6896(3) 0.8415(7) 0.3920(2) 0.0428(13) Uani 1 1 d .
N7 N 0.59946(19) 0.8569(6) 0.42807(17) 0.0422(11) Uani 1 1 d .
H7 H 0.564(2) 0.875(5) 0.4319(16) 0.051 Uiso 1 1 d .
C8 C 0.6430(2) 0.9090(7) 0.46183(19) 0.0365(12) Uani 1 1 d .
N9 N 0.6978(2) 0.8980(6) 0.44004(18) 0.0429(11) Uani 1 1 d .
C10 C 0.7550(2) 0.7124(11) 0.2670(2) 0.088(2) Uani 1 1 d .
H10A H 0.7319 0.6793 0.2378 0.133 Uiso 1 1 calc R
H10B H 0.7813 0.6254 0.2776 0.133 Uiso 1 1 calc R
H10C H 0.7796 0.8052 0.2587 0.133 Uiso 1 1 calc R
C11 C 0.6241(4) 0.6649(10) 0.2519(3) 0.090(3) Uani 1 1 d .
H11A H 0.5801 0.6542 0.2543 0.135 Uiso 1 1 calc R
H11B H 0.6419 0.5615 0.2442 0.135 Uiso 1 1 calc R
H11C H 0.6341 0.7405 0.2256 0.135 Uiso 1 1 calc R
N12 N 0.63761(19) 0.9608(6) 0.50888(17) 0.0417(11) Uani 1 1 d .
C13 C 0.5859(3) 0.9781(7) 0.5330(2) 0.0437(14) Uani 1 1 d .
S14 S 0.51411(6) 0.9426(2) 0.51156(5) 0.0555(4) Uani 1 1 d .
C15 C 0.5943(3) 1.0316(7) 0.5865(2) 0.0447(14) Uani 1 1 d .
C16 C 0.6492(3) 1.0910(8) 0.6029(2) 0.0552(16) Uani 1 1 d .
H16 H 0.6828 1.0934 0.5812 0.066 Uiso 1 1 calc R
C17 C 0.6551(3) 1.1470(9) 0.6507(3) 0.075(2) Uani 1 1 d .
H17 H 0.6914 1.1982 0.6603 0.090 Uiso 1 1 calc R
C18 C 0.6098(3) 1.1300(9) 0.6844(3) 0.074(2) Uani 1 1 d .
H18 H 0.6163 1.1582 0.7179 0.088 Uiso 1 1 calc R
C19 C 0.5545(4) 1.0719(10) 0.6697(3) 0.067(2) Uani 1 1 d .
C20 C 0.5467(3) 1.0216(9) 0.6204(2) 0.0599(18) Uani 1 1 d .
H20 H 0.5088 0.9806 0.6102 0.072 Uiso 1 1 calc R
O21 O 0.5056(3) 1.0531(9) 0.69905(19) 0.102(2) Uani 1 1 d .
C22 C 0.5141(4) 1.0630(13) 0.7528(3) 0.106(3) Uani 1 1 d .
H22A H 0.4752 1.0469 0.7694 0.159 Uiso 1 1 calc R
H22B H 0.5301 1.1677 0.7614 0.159 Uiso 1 1 calc R
H22C H 0.5426 0.9809 0.7634 0.159 Uiso 1 1 calc R
C31 C 0.2681(3) 0.6882(7) 0.5751(2) 0.0496(14) Uani 1 1 d .
H31 H 0.2263 0.6686 0.5701 0.060 Uiso 1 1 calc R
C32 C 0.2893(3) 0.7465(8) 0.6208(2) 0.0552(16) Uani 1 1 d .
C33 C 0.3533(3) 0.7719(9) 0.6283(2) 0.0580(16) Uani 1 1 d .
C34 C 0.3934(3) 0.7456(8) 0.5901(2) 0.0507(15) Uani 1 1 d .
H34 H 0.4351 0.7679 0.5943 0.061 Uiso 1 1 calc R
C35 C 0.3717(3) 0.6852(6) 0.5448(2) 0.0450(14) Uani 1 1 d .
C36 C 0.3100(2) 0.6599(7) 0.5373(2) 0.0406(13) Uani 1 1 d .
N37 N 0.4007(2) 0.6422(6) 0.50029(16) 0.0425(11) Uani 1 1 d .
H37 H 0.442(2) 0.656(4) 0.4898(15) 0.051 Uiso 1 1 d .
C38 C 0.3571(3) 0.5914(7) 0.4688(2) 0.0418(13) Uani 1 1 d .
N39 N 0.3019(2) 0.5978(6) 0.49021(17) 0.0402(10) Uani 1 1 d .
H39 H 0.2654(15) 0.600(3) 0.4728(13) 0.048 Uiso 1 1 d .
C40 C 0.2418(3) 0.7713(8) 0.6608(2) 0.085(2) Uani 1 1 d .
H40A H 0.2610 0.8136 0.6906 0.128 Uiso 1 1 calc R
H40B H 0.2224 0.6697 0.6685 0.128 Uiso 1 1 calc R
H40C H 0.2113 0.8465 0.6490 0.128 Uiso 1 1 calc R
C41 C 0.3746(3) 0.8344(10) 0.6787(3) 0.080(2) Uani 1 1 d .
H41A H 0.3486 0.9223 0.6891 0.119 Uiso 1 1 calc R
H41B H 0.4164 0.8718 0.6759 0.119 Uiso 1 1 calc R
H41C H 0.3725 0.7490 0.7032 0.119 Uiso 1 1 calc R
N42 N 0.36163(19) 0.5377(5) 0.42071(17) 0.0420(11) Uani 1 1 d .
C43 C 0.4153(3) 0.5247(7) 0.3967(2) 0.0408(13) Uani 1 1 d .
S44 S 0.48610(7) 0.5579(2) 0.41801(4) 0.0538(4) Uani 1 1 d .
C45 C 0.4066(3) 0.4679(7) 0.3439(2) 0.0439(14) Uani 1 1 d .
C46 C 0.3504(3) 0.4078(8) 0.3281(2) 0.0546(15) Uani 1 1 d .
H46 H 0.3181 0.3976 0.3510 0.066 Uiso 1 1 calc R
C47 C 0.3424(3) 0.3629(9) 0.2782(2) 0.071(2) Uani 1 1 d .
H47 H 0.3038 0.3278 0.2675 0.085 Uiso 1 1 calc R
C48 C 0.3899(3) 0.3686(9) 0.2440(3) 0.072(2) Uani 1 1 d .
H48 H 0.3850 0.3320 0.2111 0.087 Uiso 1 1 calc R
C49 C 0.4450(3) 0.4307(10) 0.2606(3) 0.0653(19) Uani 1 1 d .
C50 C 0.4535(3) 0.4766(8) 0.3097(2) 0.0553(17) Uani 1 1 d .
H50 H 0.4919 0.5143 0.3200 0.066 Uiso 1 1 calc R
O51 O 0.4964(3) 0.4470(9) 0.2299(2) 0.106(2) Uani 1 1 d .
C52 C 0.4869(4) 0.4325(14) 0.1786(3) 0.107(3) Uani 1 1 d .
H52A H 0.5254 0.4450 0.1612 0.160 Uiso 1 1 calc R
H52B H 0.4587 0.5147 0.1676 0.160 Uiso 1 1 calc R
H52C H 0.4700 0.3277 0.1713 0.160 Uiso 1 1 calc R
C60 C 0.4560(3) 0.5475(10) 0.0512(3) 0.077(2) Uani 1 1 d .
H60A H 0.4807 0.4677 0.0681 0.115 Uiso 1 1 calc R
H60B H 0.4447 0.6307 0.0747 0.115 Uiso 1 1 calc R
H60C H 0.4792 0.5943 0.0240 0.115 Uiso 1 1 calc R
C61 C 0.3985(3) 0.4684(8) 0.0304(3) 0.0655(19) Uani 1 1 d .
H61A H 0.4104 0.3822 0.0075 0.079 Uiso 1 1 calc R
H61B H 0.3756 0.4201 0.0580 0.079 Uiso 1 1 calc R
C62 C 0.3577(3) 0.5843(8) 0.0031(3) 0.068(2) Uani 1 1 d .
H62A H 0.3800 0.6311 -0.0251 0.082 Uiso 1 1 calc R
H62B H 0.3459 0.6714 0.0256 0.082 Uiso 1 1 calc R
C63 C 0.2997(3) 0.4977(7) -0.0164(3) 0.0606(17) Uani 1 1 d .
H63A H 0.3115 0.4263 -0.0438 0.073 Uiso 1 1 calc R
H63B H 0.2833 0.4309 0.0105 0.073 Uiso 1 1 calc R
N64 N 0.2508(3) 0.6052(2) -0.0343(3) 0.0569(6) Uani 1 1 d .
C65 C 0.1976(3) 0.4977(7) -0.0537(3) 0.0620(17) Uani 1 1 d .
H65A H 0.2136 0.4291 -0.0804 0.074 Uiso 1 1 calc R
H65B H 0.1847 0.4274 -0.0264 0.074 Uiso 1 1 calc R
C66 C 0.1431(3) 0.5816(8) -0.0731(3) 0.068(2) Uani 1 1 d .
H66A H 0.1560 0.6664 -0.0961 0.082 Uiso 1 1 calc R
H66B H 0.1215 0.6323 -0.0452 0.082 Uiso 1 1 calc R
C67 C 0.1001(3) 0.4696(9) -0.0998(3) 0.073(2) Uani 1 1 d .
H67A H 0.1217 0.4201 -0.1279 0.088 Uiso 1 1 calc R
H67B H 0.0879 0.3840 -0.0769 0.088 Uiso 1 1 calc R
C68 C 0.0447(3) 0.5494(9) -0.1190(3) 0.078(2) Uani 1 1 d .
H68A H 0.0192 0.4715 -0.1359 0.117 Uiso 1 1 calc R
H68B H 0.0562 0.6333 -0.1422 0.117 Uiso 1 1 calc R
H68C H 0.0222 0.5959 -0.0913 0.117 Uiso 1 1 calc R
C69 C 0.2272(3) 0.7147(8) 0.0069(3) 0.071(2) Uani 1 1 d .
H69A H 0.1899 0.7674 -0.0048 0.085 Uiso 1 1 calc R
H69B H 0.2576 0.7983 0.0132 0.085 Uiso 1 1 calc R
C70 C 0.2133(3) 0.6268(8) 0.0568(3) 0.0733(19) Uani 1 1 d .
H70A H 0.1896 0.5299 0.0498 0.088 Uiso 1 1 calc R
H70B H 0.2518 0.5939 0.0723 0.088 Uiso 1 1 calc R
C71 C 0.1769(4) 0.7345(10) 0.0943(3) 0.104(3) Uani 1 1 d D
H71A H 0.1759 0.6821 0.1271 0.125 Uiso 1 1 calc R
H71B H 0.1980 0.8373 0.0982 0.125 Uiso 1 1 calc R
C72 C 0.1146(3) 0.7636(9) 0.0774(3) 0.098(2) Uani 1 1 d D
H72A H 0.0937 0.8310 0.1015 0.148 Uiso 1 1 calc R
H72B H 0.0932 0.6623 0.0744 0.148 Uiso 1 1 calc R
H72C H 0.1154 0.8168 0.0452 0.148 Uiso 1 1 calc R
C73 C 0.2733(3) 0.7132(7) -0.0761(3) 0.0596(17) Uani 1 1 d .
H73A H 0.2409 0.7899 -0.0841 0.072 Uiso 1 1 calc R
H73B H 0.3082 0.7747 -0.0636 0.072 Uiso 1 1 calc R
C74 C 0.2917(4) 0.6331(8) -0.1223(3) 0.101(3) Uani 1 1 d .
H74A H 0.2554 0.5877 -0.1383 0.121 Uiso 1 1 calc R
H74B H 0.3191 0.5443 -0.1140 0.121 Uiso 1 1 calc R
C75 C 0.3232(3) 0.7429(8) -0.1586(3) 0.095(2) Uani 1 1 d D
H75A H 0.3133 0.7076 -0.1926 0.114 Uiso 1 1 calc R
H75B H 0.3065 0.8511 -0.1545 0.114 Uiso 1 1 calc R
C76 C 0.3887(3) 0.7513(11) -0.1539(5) 0.189(6) Uani 1 1 d D
H76A H 0.4048 0.8256 -0.1784 0.283 Uiso 1 1 calc R
H76B H 0.4060 0.6459 -0.1594 0.283 Uiso 1 1 calc R
H76C H 0.3992 0.7880 -0.1206 0.283 Uiso 1 1 calc R

loop_
_atom_site_aniso_label
_atom_site_aniso_U_11
_atom_site_aniso_U_22
_atom_site_aniso_U_33
_atom_site_aniso_U_23
_atom_site_aniso_U_13
_atom_site_aniso_U_12
C1 0.041(3) 0.054(4) 0.063(4) -0.003(3) 0.008(3) -0.005(3)
C2 0.062(4) 0.061(4) 0.048(3) -0.005(3) 0.018(3) -0.003(3)
C3 0.065(4) 0.066(4) 0.035(3) -0.006(3) 0.006(2) 0.000(3)
C4 0.046(3) 0.076(4) 0.035(3) -0.001(3) 0.003(2) -0.009(3)
C5 0.032(3) 0.051(3) 0.036(3) 0.001(2) 0.003(2) -0.005(3)
C6 0.045(3) 0.041(3) 0.042(3) -0.001(2) 0.005(3) -0.004(3)
N7 0.026(2) 0.052(3) 0.048(3) -0.002(2) -0.003(2) 0.001(2)
C8 0.032(3) 0.041(3) 0.036(3) 0.000(2) -0.006(2) -0.002(2)
N9 0.035(3) 0.049(3) 0.044(3) -0.006(2) 0.002(2) 0.001(2)
C10 0.035(3) 0.163(7) 0.067(4) -0.019(4) 0.013(3) -0.011(3)
C11 0.100(6) 0.129(7) 0.042(4) -0.031(4) 0.013(4) -0.022(6)
N12 0.035(2) 0.053(3) 0.037(3) -0.001(2) 0.001(2) 0.001(2)
C13 0.050(4) 0.041(3) 0.039(3) -0.003(2) -0.010(3) 0.003(3)
S14 0.0345(8) 0.0840(12) 0.0480(8) -0.0131(9) -0.0005(7) -0.0008(7)
C15 0.053(4) 0.045(3) 0.035(3) -0.001(2) 0.001(3) 0.001(3)
C16 0.050(4) 0.076(4) 0.040(3) -0.003(3) -0.004(3) 0.005(3)
C17 0.083(5) 0.086(5) 0.056(4) -0.013(4) -0.015(4) -0.020(4)
C18 0.075(5) 0.107(6) 0.039(3) -0.023(4) 0.002(3) -0.011(5)
C19 0.068(5) 0.088(5) 0.046(4) -0.014(4) 0.010(3) -0.010(4)
C20 0.056(4) 0.083(5) 0.041(3) -0.006(3) 0.003(3) -0.018(4)
O21 0.075(3) 0.190(6) 0.040(3) -0.031(3) 0.014(3) -0.041(4)
C22 0.124(8) 0.145(8) 0.050(5) -0.019(5) 0.024(5) -0.016(6)
C31 0.046(3) 0.061(4) 0.042(3) -0.005(3) 0.010(3) 0.000(3)
C32 0.051(4) 0.064(4) 0.050(3) -0.008(3) 0.010(3) -0.009(3)
C33 0.061(4) 0.067(4) 0.047(3) -0.005(3) 0.005(3) -0.012(3)
C34 0.039(3) 0.064(4) 0.050(3) -0.003(3) -0.003(2) -0.007(3)
C35 0.052(3) 0.046(3) 0.037(3) -0.001(2) 0.004(3) 0.001(3)
C36 0.033(3) 0.046(3) 0.042(3) 0.000(2) 0.002(2) -0.002(3)
N37 0.038(3) 0.060(3) 0.030(2) -0.001(2) 0.002(2) 0.001(2)
C38 0.043(3) 0.041(3) 0.041(3) 0.003(3) 0.001(2) 0.002(2)
N39 0.033(3) 0.048(3) 0.039(2) 0.000(2) -0.001(2) -0.004(2)
C40 0.125(6) 0.066(3) 0.065(3) -0.027(3) 0.046(3) -0.009(3)
C41 0.070(4) 0.114(7) 0.055(4) -0.005(4) 0.000(3) -0.010(5)
N42 0.040(3) 0.048(3) 0.038(3) -0.004(2) -0.002(2) -0.002(2)
C43 0.042(3) 0.046(3) 0.035(3) 0.001(2) 0.007(2) -0.007(3)
S44 0.0392(8) 0.0812(11) 0.0409(7) -0.0099(8) 0.0011(6) 0.0001(7)
C45 0.040(3) 0.049(3) 0.042(3) -0.001(3) -0.004(3) 0.003(3)
C46 0.047(4) 0.071(4) 0.046(3) -0.006(3) 0.000(3) -0.011(3)
C47 0.043(3) 0.123(6) 0.046(3) -0.017(4) -0.009(3) -0.003(4)
C48 0.069(5) 0.105(6) 0.043(3) -0.010(4) -0.007(3) -0.005(4)
C49 0.060(5) 0.098(5) 0.038(3) -0.006(4) 0.007(3) -0.009(4)
C50 0.052(4) 0.072(4) 0.042(3) -0.010(3) 0.003(3) -0.003(3)
O51 0.095(4) 0.167(6) 0.056(3) -0.025(4) 0.032(3) -0.026(4)
C52 0.112(7) 0.168(9) 0.040(4) -0.018(5) 0.028(4) -0.018(6)
C60 0.076(5) 0.090(6) 0.064(4) -0.008(4) -0.005(4) 0.009(4)
C61 0.059(4) 0.058(4) 0.079(5) -0.002(4) -0.010(4) 0.012(3)
C62 0.059(4) 0.060(4) 0.086(5) -0.009(4) -0.024(4) 0.002(3)
C63 0.057(4) 0.044(3) 0.081(5) -0.003(3) -0.005(3) 0.007(3)
N64 0.0592(15) 0.0400(11) 0.0714(14) 0.002(3) -0.0091(11) -0.005(3)
C65 0.071(4) 0.042(3) 0.073(4) 0.000(3) -0.010(3) -0.006(3)
C66 0.070(5) 0.051(4) 0.084(6) -0.001(4) -0.004(4) -0.010(3)
C67 0.079(5) 0.074(5) 0.066(4) 0.005(4) 0.003(4) -0.010(4)
C68 0.078(5) 0.082(5) 0.075(5) 0.018(4) -0.017(4) -0.029(4)
C69 0.084(5) 0.047(4) 0.081(5) -0.011(4) -0.007(4) 0.012(4)
C70 0.078(4) 0.072(4) 0.070(4) 0.006(3) -0.008(3) 0.011(3)
C71 0.125(6) 0.087(5) 0.100(5) -0.001(4) -0.033(4) 0.013(5)
C72 0.108(6) 0.089(4) 0.098(4) 0.020(4) -0.001(4) 0.000(4)
C73 0.051(3) 0.042(3) 0.085(5) 0.008(3) -0.007(3) 0.002(3)
C74 0.142(7) 0.051(4) 0.110(6) 0.021(4) 0.048(5) 0.006(4)
C75 0.091(5) 0.072(4) 0.120(5) 0.037(4) 0.053(4) 0.020(4)
C76 0.058(5) 0.154(8) 0.354(15) 0.128(9) 0.032(7) 0.000(5)

loop_
_atom_type_symbol
_atom_type_description
_atom_type_scat_dispersion_real
_atom_type_scat_dispersion_imag
_atom_type_scat_source
C C 0.0181 0.0091 'International Tables Vol C Tables 4.2.6.8 and 6.1.1.4'
H H 0.0000 0.0000 'International Tables Vol C Tables 4.2.6.8 and 6.1.1.4'
N N 0.0311 0.0180 'International Tables Vol C Tables 4.2.6.8 and 6.1.1.4'
O O 0.0492 0.0322 'International Tables Vol C Tables 4.2.6.8 and 6.1.1.4'
S S 0.3331 0.5567 'International Tables Vol C Tables 4.2.6.8 and 6.1.1.4'

loop_
_geom_angle_atom_site_label_1
_geom_angle_atom_site_label_2
_geom_angle_atom_site_label_3
_geom_angle
C2 C1 C6 119.4(6)
C1 C2 C3 121.1(5)
C1 C2 C10 121.7(6)
C3 C2 C10 117.0(6)
C2 C3 C4 120.5(5)
C2 C3 C11 123.3(6)
C4 C3 C11 116.2(6)
C5 C4 C3 117.5(5)
C4 C5 C6 121.4(5)
C4 C5 N7 133.6(5)
C6 C5 N7 104.9(5)
N9 C6 C5 108.9(5)
N9 C6 C1 131.1(6)
C5 C6 C1 120.0(6)
C8 N7 C5 109.7(4)
N9 C8 N12 120.8(5)
N9 C8 N7 108.2(5)
N12 C8 N7 131.0(5)
C8 N9 C6 108.3(5)
C13 N12 C8 125.1(5)
N12 C13 C15 113.2(5)
N12 C13 S14 127.8(4)
C15 C13 S14 119.0(5)
C16 C15 C20 118.1(6)
C16 C15 C13 121.1(5)
C20 C15 C13 120.8(5)
C17 C16 C15 120.3(7)
C16 C17 C18 121.3(7)
C19 C18 C17 120.0(6)
O21 C19 C18 125.9(6)
O21 C19 C20 114.9(7)
C18 C19 C20 119.2(7)
C19 C20 C15 120.7(7)
C19 O21 C22 118.1(6)
C36 C31 C32 118.5(5)
C31 C32 C33 120.0(5)
C31 C32 C40 116.1(5)
C33 C32 C40 123.8(6)
C34 C33 C32 120.1(6)
C34 C33 C41 121.4(6)
C32 C33 C41 118.5(6)
C33 C34 C35 119.2(5)
N37 C35 C36 106.4(5)
N37 C35 C34 132.7(5)
C36 C35 C34 120.9(5)
C31 C36 C35 121.1(5)
C31 C36 N39 130.4(5)
C35 C36 N39 108.5(5)
C38 N37 C35 107.0(5)
N37 C38 N39 111.2(5)
N37 C38 N42 130.1(5)
N39 C38 N42 118.7(5)
C38 N39 C36 106.9(5)
C43 N42 C38 122.6(5)
N42 C43 C45 111.3(5)
N42 C43 S44 129.4(4)
C45 C43 S44 119.3(4)
C50 C45 C46 118.5(6)
C50 C45 C43 120.9(5)
C46 C45 C43 120.6(5)
C45 C46 C47 119.7(6)
C48 C47 C46 121.8(6)
C47 C48 C49 117.2(6)
C48 C49 C50 121.7(7)
C48 C49 O51 123.4(6)
C50 C49 O51 115.0(6)
C45 C50 C49 121.1(6)
C49 O51 C52 116.7(7)
C62 C61 C60 112.9(6)
C61 C62 C63 110.5(6)
N64 C63 C62 114.9(5)
C63 N64 C69 112.0(6)
C63 N64 C73 111.3(6)
C69 N64 C73 106.7(2)
C63 N64 C65 107.6(2)
C69 N64 C65 109.4(6)
C73 N64 C65 109.8(6)
C66 C65 N64 116.7(5)
C65 C66 C67 112.2(6)
C68 C67 C66 113.5(6)
N64 C69 C70 114.0(5)
C71 C70 C69 112.4(5)
C72 C71 C70 111.9(7)
C74 C73 N64 116.2(5)
C73 C74 C75 113.3(6)
C76 C75 C74 115.4(7)

loop_
_geom_bond_atom_site_label_1
_geom_bond_atom_site_label_2
_geom_bond_distance
C1 C2 1.365(9)
C1 C6 1.379(8)
C2 C3 1.390(8)
C2 C10 1.538(8)
C3 C4 1.411(7)
C3 C11 1.520(8)
C4 C5 1.378(8)
C5 C6 1.404(7)
C5 N7 1.376(7)
C6 N9 1.382(7)
N7 C8 1.384(6)
C8 N9 1.340(6)
C8 N12 1.337(7)
N12 C13 1.313(7)
C13 C15 1.511(7)
C13 S14 1.702(6)
C15 C16 1.374(8)
C15 C20 1.387(8)
C16 C17 1.369(9)
C17 C18 1.348(10)
C18 C19 1.362(10)
C19 O21 1.339(9)
C19 C20 1.396(9)
O21 C22 1.453(10)
C31 C36 1.387(7)
C31 C32 1.397(8)
C32 C33 1.432(7)
C32 C40 1.509(8)
C33 C34 1.367(8)
C33 C41 1.522(9)
C34 C35 1.397(8)
C35 N37 1.398(7)
C35 C36 1.384(7)
C36 N39 1.376(7)
N37 C38 1.343(7)
C38 N39 1.341(7)
C38 N42 1.367(7)
N42 C43 1.346(6)
C43 C45 1.504(8)
C43 S44 1.676(6)
C45 C50 1.378(8)
C45 C46 1.396(8)
C46 C47 1.401(9)
C47 C48 1.387(10)
C48 C49 1.387(9)
C49 C50 1.383(9)
C49 O51 1.401(8)
O51 C52 1.395(10)
C60 C61 1.529(9)
C61 C62 1.507(9)
C62 C63 1.553(8)
C63 N64 1.479(7)
N64 C69 1.523(9)
N64 C73 1.519(8)
N64 C65 1.561(8)
C65 C66 1.479(8)
C66 C67 1.509(9)
C67 C68 1.478(9)
C69 C70 1.556(10)
C70 C71 1.567(10)
C71 C72 1.460(8)
C73 C74 1.463(10)
C74 C75 1.505(8)
C75 C76 1.444(9)

loop_
_geom_torsion_atom_site_label_1
_geom_torsion_atom_site_label_2
_geom_torsion_atom_site_label_3
_geom_torsion_atom_site_label_4
_geom_torsion
C6 C1 C2 C3 -3.8(10)
C6 C1 C2 C10 -178.3(6)
C1 C2 C3 C4 3.0(11)
C10 C2 C3 C4 177.8(6)
C1 C2 C3 C11 -179.5(7)
C10 C2 C3 C11 -4.7(11)
C2 C3 C4 C5 -2.2(10)
C11 C3 C4 C5 -179.9(6)
C3 C4 C5 C6 2.4(10)
C3 C4 C5 N7 178.0(6)
C4 C5 C6 N9 178.9(6)
N7 C5 C6 N9 2.2(6)
C4 C5 C6 C1 -3.3(9)
N7 C5 C6 C1 -180.0(5)
C2 C1 C6 N9 -178.9(6)
C2 C1 C6 C5 3.9(9)
C4 C5 N7 C8 -177.7(7)
C6 C5 N7 C8 -1.6(6)
C5 N7 C8 N9 0.4(6)
C5 N7 C8 N12 -178.3(6)
N12 C8 N9 C6 179.9(5)
N7 C8 N9 C6 1.0(6)
C5 C6 N9 C8 -2.1(6)
C1 C6 N9 C8 -179.5(6)
N9 C8 N12 C13 178.8(5)
N7 C8 N12 C13 -2.6(10)
C8 N12 C13 C15 177.4(5)
C8 N12 C13 S14 -0.8(9)
N12 C13 C15 C16 14.3(8)
S14 C13 C15 C16 -167.3(5)
N12 C13 C15 C20 -165.5(6)
S14 C13 C15 C20 12.8(8)
C20 C15 C16 C17 -3.7(9)
C13 C15 C16 C17 176.5(6)
C15 C16 C17 C18 7.1(11)
C16 C17 C18 C19 -7.1(12)
C17 C18 C19 O21 -178.2(8)
C17 C18 C19 C20 3.8(13)
O21 C19 C20 C15 -178.7(7)
C18 C19 C20 C15 -0.5(13)
C16 C15 C20 C19 0.5(10)
C13 C15 C20 C19 -179.7(7)
C18 C19 O21 C22 -13.5(15)
C20 C19 O21 C22 164.5(9)
C36 C31 C32 C33 -1.6(10)
C36 C31 C32 C40 -178.6(6)
C31 C32 C33 C34 2.7(11)
C40 C32 C33 C34 179.5(6)
C31 C32 C33 C41 -179.6(6)
C40 C32 C33 C41 -2.8(11)
C32 C33 C34 C35 -3.6(10)
C41 C33 C34 C35 178.8(7)
C33 C34 C35 N37 -177.9(6)
C33 C34 C35 C36 3.4(10)
C32 C31 C36 C35 1.4(9)
C32 C31 C36 N39 177.2(6)
N37 C35 C36 C31 178.7(5)
C34 C35 C36 C31 -2.3(9)
N37 C35 C36 N39 2.1(6)
C34 C35 C36 N39 -179.0(5)
C36 C35 N37 C38 -1.1(6)
C34 C35 N37 C38 -179.8(6)
C35 N37 C38 N39 -0.3(6)
C35 N37 C38 N42 179.4(6)
N37 C38 N39 C36 1.6(6)
N42 C38 N39 C36 -178.2(5)
C31 C36 N39 C38 -178.5(6)
C35 C36 N39 C38 -2.3(6)
N37 C38 N42 C43 1.5(9)
N39 C38 N42 C43 -178.8(5)
C38 N42 C43 C45 -178.1(5)
C38 N42 C43 S44 3.4(8)
N42 C43 C45 C50 166.9(5)
S44 C43 C45 C50 -14.5(8)
N42 C43 C45 C46 -11.9(8)
S44 C43 C45 C46 166.7(5)
C50 C45 C46 C47 -1.9(9)
C43 C45 C46 C47 176.9(6)
C45 C46 C47 C48 3.3(11)
C46 C47 C48 C49 -4.1(11)
C47 C48 C49 C50 3.6(12)
C47 C48 C49 O51 -178.5(8)
C46 C45 C50 C49 1.5(10)
C43 C45 C50 C49 -177.3(7)
C48 C49 C50 C45 -2.5(13)
O51 C49 C50 C45 179.5(7)
C48 C49 O51 C52 14.2(14)
C50 C49 O51 C52 -167.8(9)
C60 C61 C62 C63 -179.1(6)
C61 C62 C63 N64 167.7(7)
C62 C63 N64 C69 -61.4(8)
C62 C63 N64 C73 58.0(8)
C62 C63 N64 C65 178.3(5)
C63 N64 C65 C66 179.3(5)
C69 N64 C65 C66 57.4(8)
C73 N64 C65 C66 -59.4(8)
N64 C65 C66 C67 168.8(6)
C65 C66 C67 C68 179.2(7)
C63 N64 C69 C70 -47.3(8)
C73 N64 C69 C70 -169.3(4)
C65 N64 C69 C70 72.0(7)
N64 C69 C70 C71 -168.2(6)
C69 C70 C71 C72 69.3(8)
C63 N64 C73 C74 64.3(8)
C69 N64 C73 C74 -173.2(5)
C65 N64 C73 C74 -54.7(8)
N64 C73 C74 C75 -170.3(6)
C73 C74 C75 C76 90.5(9)
